data_1529962
loop_
_publ_author_name
'Galy, J.'
'Roth, R.S.'

_publ_section_title
;
 The crystal structure of Nb2 Zr6 O17
;
_journal_name_full 'Journal of Solid State Chemistry'
_journal_page_first 277
_journal_page_last 285
_journal_volume 7
_journal_year 1973
_chemical_formula_sum 'Nb2 O17 Zr6'
_chemical_name_systematic 'Nb2 Zr6 O17'
_space_group_IT_number 46
_symmetry_space_group_name_Hall 'I 2 -2a'
_symmetry_space_group_name_H-M 'I m a 2'
_cell_angle_alpha 90
_cell_angle_beta 90
_cell_angle_gamma 90
_cell_formula_units_Z 4
_cell_length_a 40.92
_cell_length_b 4.93
_cell_length_c 5.27
_cell_volume 1063.147
_citation_journal_id_ASTM JSSCBI
_cod_data_source_file Galy_JSSCBI_1973_7.cif
_cod_data_source_block Nb2O17Zr6
_cod_original_cell_volume 1063.146
_cod_database_code 1529962

loop_
_symmetry_equiv_pos_as_xyz
x,y,z
-x,-y,z
-x+1/2,y,z
x+1/2,-y,z
x+1/2,y+1/2,z+1/2
-x+1/2,-y+1/2,z+1/2
-x+1,y+1/2,z+1/2
x+1,-y+1/2,z+1/2

loop_
_atom_site_label
_atom_site_type_symbol
_atom_site_fract_x
_atom_site_fract_y
_atom_site_fract_z
_atom_site_occupancy
_atom_site_U_iso_or_equiv
Nb5 Nb+5 0.18965 -0.0151 0.5861 0.25 0.0
O7 O-2 0.0827 0.2994 0.4251 1 0.0
Zr3 Zr+4 0.065 -0.0152 0.5894 0.75 0.0
Nb3 Nb+5 0.065 -0.0152 0.5894 0.25 0.0
O2 O-2 0.1976 0.3485 0.4426 1 0.0
O8 O-2 0.0249 0.2973 0.1839 1 0.0
O4 O-2 0.1589 0.7925 0.3251 1 0.0
O3 O-2 0.2195 0.8082 0.311 1 0.0
Zr2 Zr+4 0.25 0.5151 0.5087 0.75 0.0
Nb2 Nb+5 0.25 0.5151 0.5087 0.25 0.0
O1 O-2 -0.25 0.3564 0.1537 1 0.0
O9 O-2 0.1419 0.3421 0.1826 1 0.0
Nb1 Nb+5 0 0.5 0 0.25 0.0
Zr1 Zr+4 0 0.5 0 0.75 0.0
O5 O-2 0.0956 0.7915 0.2785 1 0.0
Zr4 Zr+4 0.12789 0.5138 0.5136 0.75 0.0
Zr5 Zr+4 0.18965 -0.0151 0.5861 0.75 0.0
Nb4 Nb+5 0.12789 0.5138 0.5136 0.25 0.0
O6 O-2 0.0362 0.7505 0.3797 1 0.0
